data_7116901
loop_
_publ_author_name
'Blake R. Reed'
'Sebastian A. Stoian'
'Richard L. Lord'
'Stanislav Groysman'

_publ_section_title
;
 The aldimine effect in bis(imino)pyridine complexes: non-planar nickel(I)
 complexes of a bis(aldimino)pyridine ligand
;
_journal_name_full Chem.Commun.
_journal_page_first 6496
_journal_paper_doi 10.1039/C5cc00203F
_journal_volume 51
_journal_year 2015
_chemical_formula_sum 'C32 H39 Br2 Cl2 N3 Ni'
_chemical_formula_weight 755.09
_chemical_name_systematic
; 
 ? 
;
_space_group_IT_number 14
_symmetry_cell_setting monoclinic
_symmetry_space_group_name_Hall '-P 2yn'
_symmetry_space_group_name_H-M 'P 1 21/n 1'
_atom_sites_solution_hydrogens geom
_atom_sites_solution_primary direct
_atom_sites_solution_secondary difmap
_audit_creation_method SHELXL-97
_audit_update_record
;
2014-12-19 deposited with the CCDC.
2015-01-27 downloaded from the CCDC.
;
_cell_angle_alpha 90.00
_cell_angle_beta 108.906(3)
_cell_angle_gamma 90.00
_cell_formula_units_Z 4
_cell_length_a 9.7870(6)
_cell_length_b 26.3927(17)
_cell_length_c 13.7739(8)
_cell_measurement_temperature 100(2)
_cell_volume 3365.9(4)
_computing_structure_refinement 'SHELXL-97 (Sheldrick, 1997)'
_computing_structure_solution 'SHELXS-97 (Sheldrick, 1990)'
_diffrn_ambient_temperature 100(2)
_diffrn_measured_fraction_theta_full 0.995
_diffrn_measured_fraction_theta_max 0.995
_diffrn_radiation_monochromator graphite
_diffrn_radiation_source 'fine-focus sealed tube'
_diffrn_radiation_type MoK\a
_diffrn_radiation_wavelength 0.71073
_diffrn_reflns_av_R_equivalents 0.0478
_diffrn_reflns_av_sigmaI/netI 0.0265
_diffrn_reflns_limit_h_max 13
_diffrn_reflns_limit_h_min -13
_diffrn_reflns_limit_k_max 35
_diffrn_reflns_limit_k_min -35
_diffrn_reflns_limit_l_max 17
_diffrn_reflns_limit_l_min -18
_diffrn_reflns_number 118495
_diffrn_reflns_theta_full 28.52
_diffrn_reflns_theta_max 28.52
_diffrn_reflns_theta_min 1.54
_exptl_absorpt_coefficient_mu 3.135
_exptl_absorpt_correction_T_max 0.7446
_exptl_absorpt_correction_T_min 0.5079
_exptl_absorpt_correction_type empirical
_exptl_absorpt_process_details SADABS
_exptl_crystal_colour yellow
_exptl_crystal_density_diffrn 1.490
_exptl_crystal_density_method 'not measured'
_exptl_crystal_description plate
_exptl_crystal_F_000 1536
_exptl_crystal_size_max 0.25
_exptl_crystal_size_mid 0.20
_exptl_crystal_size_min 0.10
_refine_diff_density_max 1.343
_refine_diff_density_min -0.833
_refine_diff_density_rms 0.079
_refine_ls_extinction_method none
_refine_ls_goodness_of_fit_ref 1.022
_refine_ls_hydrogen_treatment constr
_refine_ls_matrix_type full
_refine_ls_number_parameters 388
_refine_ls_number_reflns 8496
_refine_ls_number_restraints 0
_refine_ls_restrained_S_all 1.022
_refine_ls_R_factor_all 0.0429
_refine_ls_R_factor_gt 0.0301
_refine_ls_shift/su_max 0.002
_refine_ls_shift/su_mean 0.000
_refine_ls_structure_factor_coef Fsqd
_refine_ls_weighting_details 'calc w=1/[\s^2^(Fo^2^)+(0.0273P)^2^+4.3230P] where P=(Fo^2^+2Fc^2^)/3'
_refine_ls_weighting_scheme calc
_refine_ls_wR_factor_gt 0.0653
_refine_ls_wR_factor_ref 0.0700
_reflns_number_gt 7018
_reflns_number_total 8496
_reflns_threshold_expression >2sigma(I)
_cod_data_source_file c5cc00203f2.cif
_cod_data_source_block sg33
_cod_original_sg_symbol_H-M P21/n
_cod_database_code 7116901

loop_
_symmetry_equiv_pos_as_xyz
'x, y, z'
'-x+1/2, y+1/2, -z+1/2'
'-x, -y, -z'
'x-1/2, -y-1/2, z-1/2'

loop_
_atom_site_label
_atom_site_type_symbol
_atom_site_fract_x
_atom_site_fract_y
_atom_site_fract_z
_atom_site_U_iso_or_equiv
_atom_site_adp_type
_atom_site_occupancy
_atom_site_symmetry_multiplicity
_atom_site_calc_flag
_atom_site_refinement_flags
_atom_site_disorder_assembly
_atom_site_disorder_group
Br1 Br 0.69510(2) 0.237725(8) 0.905114(16) 0.01922(6) Uani 1 1 d . . .
Br2 Br 0.89772(2) 0.122083(8) 0.81979(2) 0.02459(6) Uani 1 1 d . . .
Ni1 Ni 0.67477(3) 0.158845(9) 0.81043(2) 0.01193(6) Uani 1 1 d . . .
Cl1 Cl 0.2767(3) 0.05604(10) 0.62804(18) 0.0503(5) Uani 0.596(3) 1 d P A 1
Cl2 Cl 0.06936(17) 0.05637(6) 0.42974(10) 0.0554(6) Uani 0.596(3) 1 d P A 1
N1 N 0.46235(18) 0.16352(6) 0.76688(13) 0.0135(3) Uani 1 1 d . . .
N2 N 0.62047(18) 0.19260(6) 0.66090(13) 0.0146(3) Uani 1 1 d . . .
C1 C 0.3941(2) 0.19201(8) 0.68554(16) 0.0177(4) Uani 1 1 d . . .
C6 C 0.4883(2) 0.20542(8) 0.62488(17) 0.0188(4) Uani 1 1 d . . .
H6 H 0.4518 0.2229 0.5614 0.023 Uiso 1 1 calc R . .
C7 C 0.7095(2) 0.19688(8) 0.59609(16) 0.0167(4) Uani 1 1 d . . .
C12 C 0.7885(2) 0.24088(8) 0.59549(17) 0.0191(4) Uani 1 1 d . . .
C11 C 0.8718(2) 0.24164(9) 0.53032(18) 0.0228(5) Uani 1 1 d . . .
H11 H 0.9261 0.2712 0.5276 0.027 Uiso 1 1 calc R . .
C10 C 0.8774(3) 0.20082(10) 0.46998(18) 0.0258(5) Uani 1 1 d . . .
H10 H 0.9334 0.2025 0.4252 0.031 Uiso 1 1 calc R . .
C9 C 0.8016(3) 0.15731(9) 0.47447(18) 0.0284(5) Uani 1 1 d . . .
H9 H 0.8071 0.1290 0.4332 0.034 Uiso 1 1 calc R . .
C8 C 0.7171(3) 0.15405(9) 0.53828(17) 0.0230(5) Uani 1 1 d . . .
C16 C 0.6328(4) 0.10624(10) 0.5420(2) 0.0375(7) Uani 1 1 d . . .
H16 H 0.6115 0.1067 0.6083 0.045 Uiso 1 1 calc R . .
C17 C 0.7191(5) 0.05846(11) 0.5413(3) 0.0695(13) Uani 1 1 d . . .
H17A H 0.7389 0.0562 0.4761 0.104 Uiso 1 1 calc R . .
H17B H 0.6635 0.0288 0.5491 0.104 Uiso 1 1 calc R . .
H17C H 0.8105 0.0597 0.5981 0.104 Uiso 1 1 calc R . .
C18 C 0.4881(4) 0.10566(14) 0.4556(2) 0.0641(12) Uani 1 1 d . . .
H18A H 0.4354 0.1370 0.4575 0.096 Uiso 1 1 calc R . .
H18B H 0.4310 0.0765 0.4643 0.096 Uiso 1 1 calc R . .
H18C H 0.5049 0.1030 0.3894 0.096 Uiso 1 1 calc R . .
C13 C 0.7939(3) 0.28455(9) 0.6677(2) 0.0294(6) Uani 1 1 d . . .
H13 H 0.7088 0.2815 0.6924 0.035 Uiso 1 1 calc R . .
C15 C 0.7842(4) 0.33594(10) 0.6139(3) 0.0536(10) Uani 1 1 d . . .
H15A H 0.8683 0.3403 0.5908 0.080 Uiso 1 1 calc R . .
H15B H 0.7825 0.3631 0.6619 0.080 Uiso 1 1 calc R . .
H15C H 0.6957 0.3372 0.5546 0.080 Uiso 1 1 calc R . .
C14 C 0.9312(3) 0.28042(11) 0.7612(2) 0.0406(7) Uani 1 1 d . . .
H14A H 0.9328 0.2475 0.7946 0.061 Uiso 1 1 calc R . .
H14B H 0.9321 0.3076 0.8099 0.061 Uiso 1 1 calc R . .
H14C H 1.0163 0.2835 0.7390 0.061 Uiso 1 1 calc R . .
C2 C 0.2481(2) 0.20275(9) 0.66131(18) 0.0245(5) Uani 1 1 d . . .
H2 H 0.1997 0.2231 0.6035 0.029 Uiso 1 1 calc R . .
C3 C 0.1743(2) 0.18302(9) 0.72363(19) 0.0256(5) Uani 1 1 d . . .
H3 H 0.0742 0.1897 0.7085 0.031 Uiso 1 1 calc R . .
C4 C 0.2471(2) 0.15341(9) 0.80818(18) 0.0204(4) Uani 1 1 d . . .
H4 H 0.1981 0.1398 0.8516 0.024 Uiso 1 1 calc R . .
C5 C 0.3927(2) 0.14440(8) 0.82727(16) 0.0153(4) Uani 1 1 d . . .
C19 C 0.4855(2) 0.11111(8) 0.90730(15) 0.0149(4) Uani 1 1 d . . .
H19 H 0.4471 0.0919 0.9507 0.018 Uiso 1 1 calc R . .
N3 N 0.61897(18) 0.10889(6) 0.91649(13) 0.0137(3) Uani 1 1 d . . .
C20 C 0.7075(2) 0.07108(8) 0.98293(16) 0.0142(4) Uani 1 1 d . . .
C25 C 0.7084(2) 0.02246(8) 0.94282(17) 0.0176(4) Uani 1 1 d . . .
C24 C 0.7951(3) -0.01384(8) 1.00786(19) 0.0238(5) Uani 1 1 d . . .
H24 H 0.7975 -0.0473 0.9833 0.029 Uiso 1 1 calc R . .
C23 C 0.8774(3) -0.00200(9) 1.10707(19) 0.0264(5) Uani 1 1 d . . .
H23 H 0.9341 -0.0274 1.1507 0.032 Uiso 1 1 calc R . .
C22 C 0.8774(2) 0.04667(9) 1.14297(18) 0.0237(5) Uani 1 1 d . . .
H22 H 0.9360 0.0546 1.2110 0.028 Uiso 1 1 calc R . .
C21 C 0.7933(2) 0.08462(8) 1.08150(17) 0.0180(4) Uani 1 1 d . . .
C27 C 0.7976(3) 0.13828(8) 1.12155(17) 0.0226(5) Uani 1 1 d . . .
H27 H 0.7318 0.1595 1.0656 0.027 Uiso 1 1 calc R . .
C28 C 0.9448(4) 0.16001(13) 1.1487(4) 0.0701(13) Uani 1 1 d . . .
H28A H 1.0102 0.1411 1.2064 0.105 Uiso 1 1 calc R . .
H28B H 0.9425 0.1956 1.1681 0.105 Uiso 1 1 calc R . .
H28C H 0.9792 0.1577 1.0894 0.105 Uiso 1 1 calc R . .
C29 C 0.7446(4) 0.14081(12) 1.2129(3) 0.0532(9) Uani 1 1 d . . .
H29A H 0.8047 0.1190 1.2677 0.080 Uiso 1 1 calc R . .
H29B H 0.6441 0.1293 1.1927 0.080 Uiso 1 1 calc R . .
H29C H 0.7507 0.1758 1.2377 0.080 Uiso 1 1 calc R . .
C26 C 0.6208(3) 0.00860(8) 0.83356(17) 0.0214(5) Uani 1 1 d . . .
H26 H 0.5787 0.0406 0.7970 0.026 Uiso 1 1 calc R . .
C30 C 0.4961(3) -0.02622(10) 0.8321(2) 0.0285(5) Uani 1 1 d . . .
H30A H 0.5344 -0.0583 0.8659 0.043 Uiso 1 1 calc R . .
H30B H 0.4367 -0.0328 0.7609 0.043 Uiso 1 1 calc R . .
H30C H 0.4370 -0.0100 0.8686 0.043 Uiso 1 1 calc R . .
C31 C 0.7148(3) -0.01521(9) 0.7762(2) 0.0296(5) Uani 1 1 d . . .
H31A H 0.7932 0.0081 0.7772 0.044 Uiso 1 1 calc R . .
H31B H 0.6558 -0.0219 0.7050 0.044 Uiso 1 1 calc R . .
H31C H 0.7558 -0.0471 0.8096 0.044 Uiso 1 1 calc R . .
C32 C 0.1180(6) 0.0795(2) 0.5462(4) 0.113(2) Uani 1 1 d . . .
Cl3 Cl 0.1305(3) 0.10058(13) 0.4389(2) 0.0746(11) Uani 0.404(3) 1 d P A 2
Cl4 Cl 0.2243(7) 0.04236(17) 0.6497(3) 0.0977(19) Uani 0.404(3) 1 d P A 2

loop_
_atom_site_aniso_label
_atom_site_aniso_U_11
_atom_site_aniso_U_22
_atom_site_aniso_U_33
_atom_site_aniso_U_23
_atom_site_aniso_U_13
_atom_site_aniso_U_12
Br1 0.02358(11) 0.01542(10) 0.01808(10) -0.00351(8) 0.00595(8) 0.00044(8)
Br2 0.01604(11) 0.01998(11) 0.04341(15) 0.01057(10) 0.01743(10) 0.00760(8)
Ni1 0.01026(12) 0.01165(12) 0.01477(13) 0.00081(10) 0.00531(10) 0.00172(9)
Cl1 0.0577(10) 0.0457(11) 0.0330(10) -0.0070(7) -0.0055(7) 0.0152(8)
Cl2 0.0687(10) 0.0507(10) 0.0324(7) -0.0072(6) -0.0036(6) 0.0206(7)
N1 0.0117(8) 0.0153(8) 0.0134(8) 0.0023(7) 0.0042(7) 0.0001(6)
N2 0.0167(9) 0.0136(8) 0.0153(8) 0.0008(7) 0.0075(7) -0.0013(7)
C1 0.0149(10) 0.0207(11) 0.0170(10) 0.0049(8) 0.0044(8) 0.0005(8)
C6 0.0186(10) 0.0220(11) 0.0158(10) 0.0050(8) 0.0055(8) -0.0008(8)
C7 0.0174(10) 0.0178(10) 0.0169(10) 0.0046(8) 0.0083(8) 0.0018(8)
C12 0.0196(11) 0.0156(10) 0.0244(11) 0.0057(9) 0.0103(9) 0.0029(8)
C11 0.0195(11) 0.0235(11) 0.0284(12) 0.0084(10) 0.0119(10) 0.0015(9)
C10 0.0250(12) 0.0347(13) 0.0221(12) 0.0061(10) 0.0138(10) 0.0055(10)
C9 0.0432(15) 0.0257(12) 0.0220(12) 0.0000(10) 0.0185(11) 0.0043(11)
C8 0.0342(13) 0.0198(11) 0.0183(11) 0.0006(9) 0.0129(10) -0.0019(9)
C16 0.073(2) 0.0231(13) 0.0252(13) -0.0091(10) 0.0279(14) -0.0181(13)
C17 0.157(4) 0.0175(14) 0.068(2) -0.0068(14) 0.083(3) -0.0064(19)
C18 0.095(3) 0.061(2) 0.0309(16) -0.0102(15) 0.0141(18) -0.056(2)
C13 0.0371(14) 0.0155(11) 0.0464(16) -0.0016(10) 0.0286(13) -0.0031(10)
C15 0.079(2) 0.0151(12) 0.093(3) 0.0086(14) 0.063(2) 0.0039(13)
C14 0.0410(16) 0.0393(15) 0.0470(17) -0.0213(13) 0.0218(14) -0.0190(13)
C2 0.0146(10) 0.0308(13) 0.0256(12) 0.0123(10) 0.0033(9) 0.0037(9)
C3 0.0123(10) 0.0342(13) 0.0296(13) 0.0104(10) 0.0060(9) 0.0041(9)
C4 0.0158(10) 0.0247(11) 0.0236(11) 0.0053(9) 0.0104(9) 0.0004(8)
C5 0.0146(10) 0.0167(10) 0.0152(10) 0.0017(8) 0.0056(8) 0.0014(8)
C19 0.0177(10) 0.0153(10) 0.0133(10) 0.0013(8) 0.0074(8) -0.0001(8)
N3 0.0156(8) 0.0120(8) 0.0144(8) 0.0003(6) 0.0061(7) 0.0018(6)
C20 0.0134(9) 0.0146(9) 0.0157(10) 0.0035(8) 0.0064(8) 0.0024(7)
C25 0.0186(10) 0.0155(10) 0.0201(10) 0.0010(8) 0.0084(9) 0.0013(8)
C24 0.0276(12) 0.0139(10) 0.0303(13) 0.0024(9) 0.0098(10) 0.0060(9)
C23 0.0259(12) 0.0206(11) 0.0294(13) 0.0077(10) 0.0043(10) 0.0092(9)
C22 0.0224(11) 0.0229(11) 0.0207(11) 0.0036(9) 0.0000(9) 0.0030(9)
C21 0.0194(10) 0.0152(10) 0.0194(11) 0.0027(8) 0.0063(9) 0.0021(8)
C27 0.0293(12) 0.0173(11) 0.0170(11) -0.0005(8) 0.0016(9) 0.0017(9)
C28 0.0441(19) 0.0368(18) 0.137(4) -0.032(2) 0.039(2) -0.0188(15)
C29 0.069(2) 0.0343(16) 0.075(2) -0.0190(16) 0.048(2) -0.0085(15)
C26 0.0287(12) 0.0133(10) 0.0212(11) -0.0010(8) 0.0069(9) -0.0022(9)
C30 0.0268(12) 0.0312(13) 0.0264(12) -0.0036(10) 0.0072(10) -0.0058(10)
C31 0.0387(14) 0.0250(12) 0.0299(13) -0.0068(10) 0.0177(11) -0.0093(11)
C32 0.111(4) 0.141(5) 0.055(3) -0.010(3) -0.016(3) 0.079(4)
Cl3 0.0487(14) 0.102(3) 0.0682(17) -0.0065(15) 0.0123(12) 0.0246(14)
Cl4 0.156(5) 0.062(3) 0.0409(19) -0.0111(16) -0.016(2) 0.058(3)

loop_
_atom_type_symbol
_atom_type_description
_atom_type_scat_dispersion_real
_atom_type_scat_dispersion_imag
_atom_type_scat_source
C C 0.0033 0.0016 'International Tables Vol C Tables 4.2.6.8 and 6.1.1.4'
H H 0.0000 0.0000 'International Tables Vol C Tables 4.2.6.8 and 6.1.1.4'
N N 0.0061 0.0033 'International Tables Vol C Tables 4.2.6.8 and 6.1.1.4'
Ni Ni 0.3393 1.1124 'International Tables Vol C Tables 4.2.6.8 and 6.1.1.4'
Br Br -0.2901 2.4595 'International Tables Vol C Tables 4.2.6.8 and 6.1.1.4'
Cl Cl 0.1484 0.1585 'International Tables Vol C Tables 4.2.6.8 and 6.1.1.4'

loop_
_geom_angle_atom_site_label_1
_geom_angle_atom_site_label_2
_geom_angle_atom_site_label_3
_geom_angle
_geom_angle_site_symmetry_1
_geom_angle_site_symmetry_3
N1 Ni1 N2 76.90(7) . .
N1 Ni1 N3 76.81(7) . .
N2 Ni1 N3 149.53(7) . .
N1 Ni1 Br2 155.50(5) . .
N2 Ni1 Br2 99.24(5) . .
N3 Ni1 Br2 98.29(5) . .
N1 Ni1 Br1 90.26(5) . .
N2 Ni1 Br1 96.38(5) . .
N3 Ni1 Br1 98.87(5) . .
Br2 Ni1 Br1 114.240(13) . .
C5 N1 C1 121.24(18) . .
C5 N1 Ni1 119.21(14) . .
C1 N1 Ni1 118.84(14) . .
C6 N2 C7 118.72(18) . .
C6 N2 Ni1 112.88(14) . .
C7 N2 Ni1 128.03(13) . .
N1 C1 C2 120.91(19) . .
N1 C1 C6 112.07(18) . .
C2 C1 C6 126.8(2) . .
N2 C6 C1 117.33(19) . .
N2 C6 H6 121.3 . .
C1 C6 H6 121.3 . .
C12 C7 C8 122.46(19) . .
C12 C7 N2 121.10(19) . .
C8 C7 N2 116.38(19) . .
C11 C12 C7 117.1(2) . .
C11 C12 C13 120.6(2) . .
C7 C12 C13 122.08(19) . .
C10 C11 C12 121.6(2) . .
C10 C11 H11 119.2 . .
C12 C11 H11 119.2 . .
C11 C10 C9 119.9(2) . .
C11 C10 H10 120.0 . .
C9 C10 H10 120.0 . .
C10 C9 C8 121.2(2) . .
C10 C9 H9 119.4 . .
C8 C9 H9 119.4 . .
C9 C8 C7 117.5(2) . .
C9 C8 C16 120.9(2) . .
C7 C8 C16 121.5(2) . .
C8 C16 C17 112.3(3) . .
C8 C16 C18 111.0(2) . .
C17 C16 C18 111.3(3) . .
C8 C16 H16 107.3 . .
C17 C16 H16 107.3 . .
C18 C16 H16 107.3 . .
C16 C17 H17A 109.5 . .
C16 C17 H17B 109.5 . .
H17A C17 H17B 109.5 . .
C16 C17 H17C 109.5 . .
H17A C17 H17C 109.5 . .
H17B C17 H17C 109.5 . .
C16 C18 H18A 109.5 . .
C16 C18 H18B 109.5 . .
H18A C18 H18B 109.5 . .
C16 C18 H18C 109.5 . .
H18A C18 H18C 109.5 . .
H18B C18 H18C 109.5 . .
C12 C13 C15 111.9(2) . .
C12 C13 C14 109.4(2) . .
C15 C13 C14 111.6(2) . .
C12 C13 H13 107.9 . .
C15 C13 H13 107.9 . .
C14 C13 H13 107.9 . .
C13 C15 H15A 109.5 . .
C13 C15 H15B 109.5 . .
H15A C15 H15B 109.5 . .
C13 C15 H15C 109.5 . .
H15A C15 H15C 109.5 . .
H15B C15 H15C 109.5 . .
C13 C14 H14A 109.5 . .
C13 C14 H14B 109.5 . .
H14A C14 H14B 109.5 . .
C13 C14 H14C 109.5 . .
H14A C14 H14C 109.5 . .
H14B C14 H14C 109.5 . .
C1 C2 C3 118.4(2) . .
C1 C2 H2 120.8 . .
C3 C2 H2 120.8 . .
C2 C3 C4 120.0(2) . .
C2 C3 H3 120.0 . .
C4 C3 H3 120.0 . .
C5 C4 C3 118.2(2) . .
C5 C4 H4 120.9 . .
C3 C4 H4 120.9 . .
N1 C5 C4 121.29(19) . .
N1 C5 C19 112.16(17) . .
C4 C5 C19 126.39(19) . .
N3 C19 C5 117.84(18) . .
N3 C19 H19 121.1 . .
C5 C19 H19 121.1 . .
C19 N3 C20 118.84(17) . .
C19 N3 Ni1 112.34(14) . .
C20 N3 Ni1 128.32(13) . .
C21 C20 C25 122.81(19) . .
C21 C20 N3 119.39(18) . .
C25 C20 N3 117.71(18) . .
C24 C25 C20 117.2(2) . .
C24 C25 C26 120.2(2) . .
C20 C25 C26 122.65(19) . .
C23 C24 C25 121.3(2) . .
C23 C24 H24 119.4 . .
C25 C24 H24 119.4 . .
C22 C23 C24 120.0(2) . .
C22 C23 H23 120.0 . .
C24 C23 H23 120.0 . .
C23 C22 C21 121.4(2) . .
C23 C22 H22 119.3 . .
C21 C22 H22 119.3 . .
C20 C21 C22 117.3(2) . .
C20 C21 C27 122.14(19) . .
C22 C21 C27 120.6(2) . .
C28 C27 C29 110.0(3) . .
C28 C27 C21 111.3(2) . .
C29 C27 C21 111.6(2) . .
C28 C27 H27 107.9 . .
C29 C27 H27 107.9 . .
C21 C27 H27 107.9 . .
C27 C28 H28A 109.5 . .
C27 C28 H28B 109.5 . .
H28A C28 H28B 109.5 . .
C27 C28 H28C 109.5 . .
H28A C28 H28C 109.5 . .
H28B C28 H28C 109.5 . .
C27 C29 H29A 109.5 . .
C27 C29 H29B 109.5 . .
H29A C29 H29B 109.5 . .
C27 C29 H29C 109.5 . .
H29A C29 H29C 109.5 . .
H29B C29 H29C 109.5 . .
C25 C26 C30 110.59(19) . .
C25 C26 C31 111.8(2) . .
C30 C26 C31 111.05(19) . .
C25 C26 H26 107.8 . .
C30 C26 H26 107.8 . .
C31 C26 H26 107.8 . .
C26 C30 H30A 109.5 . .
C26 C30 H30B 109.5 . .
H30A C30 H30B 109.5 . .
C26 C30 H30C 109.5 . .
H30A C30 H30C 109.5 . .
H30B C30 H30C 109.5 . .
C26 C31 H31A 109.5 . .
C26 C31 H31B 109.5 . .
H31A C31 H31B 109.5 . .
C26 C31 H31C 109.5 . .
H31A C31 H31C 109.5 . .
H31B C31 H31C 109.5 . .
Cl3 C32 Cl2 47.00(18) . .
Cl3 C32 Cl1 113.8(4) . .
Cl2 C32 Cl1 115.1(3) . .
Cl3 C32 Cl4 136.8(4) . .
Cl2 C32 Cl4 119.5(3) . .
Cl1 C32 Cl4 25.3(2) . .

loop_
_geom_bond_atom_site_label_1
_geom_bond_atom_site_label_2
_geom_bond_distance
_geom_bond_site_symmetry_2
Br1 Ni1 2.4303(3) .
Br2 Ni1 2.3530(3) .
Ni1 N1 1.9720(17) .
Ni1 N2 2.1468(17) .
Ni1 N3 2.1651(17) .
Cl1 C32 1.712(5) .
Cl2 C32 1.636(5) .
N1 C5 1.333(3) .
N1 C1 1.335(3) .
N2 C6 1.272(3) .
N2 C7 1.440(3) .
C1 C2 1.387(3) .
C1 C6 1.474(3) .
C6 H6 0.9500 .
C7 C12 1.397(3) .
C7 C8 1.399(3) .
C12 C11 1.395(3) .
C12 C13 1.512(3) .
C11 C10 1.373(3) .
C11 H11 0.9500 .
C10 C9 1.380(4) .
C10 H10 0.9500 .
C9 C8 1.391(3) .
C9 H9 0.9500 .
C8 C16 1.518(3) .
C16 C17 1.520(4) .
C16 C18 1.527(5) .
C16 H16 1.0000 .
C17 H17A 0.9800 .
C17 H17B 0.9800 .
C17 H17C 0.9800 .
C18 H18A 0.9800 .
C18 H18B 0.9800 .
C18 H18C 0.9800 .
C13 C15 1.534(4) .
C13 C14 1.535(4) .
C13 H13 1.0000 .
C15 H15A 0.9800 .
C15 H15B 0.9800 .
C15 H15C 0.9800 .
C14 H14A 0.9800 .
C14 H14B 0.9800 .
C14 H14C 0.9800 .
C2 C3 1.390(3) .
C2 H2 0.9500 .
C3 C4 1.392(3) .
C3 H3 0.9500 .
C4 C5 1.384(3) .
C4 H4 0.9500 .
C5 C19 1.471(3) .
C19 N3 1.272(3) .
C19 H19 0.9500 .
N3 C20 1.439(3) .
C20 C21 1.392(3) .
C20 C25 1.398(3) .
C25 C24 1.395(3) .
C25 C26 1.516(3) .
C24 C23 1.379(3) .
C24 H24 0.9500 .
C23 C22 1.377(3) .
C23 H23 0.9500 .
C22 C21 1.395(3) .
C22 H22 0.9500 .
C21 C27 1.516(3) .
C27 C28 1.482(4) .
C27 C29 1.510(4) .
C27 H27 1.0000 .
C28 H28A 0.9800 .
C28 H28B 0.9800 .
C28 H28C 0.9800 .
C29 H29A 0.9800 .
C29 H29B 0.9800 .
C29 H29C 0.9800 .
C26 C30 1.523(3) .
C26 C31 1.529(3) .
C26 H26 1.0000 .
C30 H30A 0.9800 .
C30 H30B 0.9800 .
C30 H30C 0.9800 .
C31 H31A 0.9800 .
C31 H31B 0.9800 .
C31 H31C 0.9800 .
C32 Cl3 1.620(6) .
C32 Cl4 1.765(6) .

loop_
_geom_torsion_atom_site_label_1
_geom_torsion_atom_site_label_2
_geom_torsion_atom_site_label_3
_geom_torsion_atom_site_label_4
_geom_torsion
_geom_torsion_site_symmetry_1
_geom_torsion_site_symmetry_2
_geom_torsion_site_symmetry_3
_geom_torsion_site_symmetry_4
N2 Ni1 N1 C5 176.35(17) . . . .
N3 Ni1 N1 C5 11.89(15) . . . .
Br2 Ni1 N1 C5 92.84(19) . . . .
Br1 Ni1 N1 C5 -87.16(15) . . . .
N2 Ni1 N1 C1 -13.22(15) . . . .
N3 Ni1 N1 C1 -177.68(17) . . . .
Br2 Ni1 N1 C1 -96.73(18) . . . .
Br1 Ni1 N1 C1 83.27(16) . . . .
N1 Ni1 N2 C6 9.21(15) . . . .
N3 Ni1 N2 C6 40.2(2) . . . .
Br2 Ni1 N2 C6 164.53(14) . . . .
Br1 Ni1 N2 C6 -79.57(15) . . . .
N1 Ni1 N2 C7 -163.66(18) . . . .
N3 Ni1 N2 C7 -132.69(17) . . . .
Br2 Ni1 N2 C7 -8.33(17) . . . .
Br1 Ni1 N2 C7 107.56(16) . . . .
C5 N1 C1 C2 0.1(3) . . . .
Ni1 N1 C1 C2 -170.09(18) . . . .
C5 N1 C1 C6 -175.10(19) . . . .
Ni1 N1 C1 C6 14.7(2) . . . .
C7 N2 C6 C1 169.11(19) . . . .
Ni1 N2 C6 C1 -4.5(2) . . . .
N1 C1 C6 N2 -5.9(3) . . . .
C2 C1 C6 N2 179.2(2) . . . .
C6 N2 C7 C12 91.8(3) . . . .
Ni1 N2 C7 C12 -95.7(2) . . . .
C6 N2 C7 C8 -91.1(3) . . . .
Ni1 N2 C7 C8 81.4(2) . . . .
C8 C7 C12 C11 3.0(3) . . . .
N2 C7 C12 C11 179.97(19) . . . .
C8 C7 C12 C13 -172.4(2) . . . .
N2 C7 C12 C13 4.6(3) . . . .
C7 C12 C11 C10 -0.6(3) . . . .
C13 C12 C11 C10 174.8(2) . . . .
C12 C11 C10 C9 -1.3(4) . . . .
C11 C10 C9 C8 0.9(4) . . . .
C10 C9 C8 C7 1.3(4) . . . .
C10 C9 C8 C16 179.4(2) . . . .
C12 C7 C8 C9 -3.4(3) . . . .
N2 C7 C8 C9 179.6(2) . . . .
C12 C7 C8 C16 178.6(2) . . . .
N2 C7 C8 C16 1.5(3) . . . .
C9 C8 C16 C17 41.5(4) . . . .
C7 C8 C16 C17 -140.5(3) . . . .
C9 C8 C16 C18 -83.9(3) . . . .
C7 C8 C16 C18 94.1(3) . . . .
C11 C12 C13 C15 45.9(3) . . . .
C7 C12 C13 C15 -138.9(2) . . . .
C11 C12 C13 C14 -78.4(3) . . . .
C7 C12 C13 C14 96.9(3) . . . .
N1 C1 C2 C3 -0.2(4) . . . .
C6 C1 C2 C3 174.3(2) . . . .
C1 C2 C3 C4 0.2(4) . . . .
C2 C3 C4 C5 -0.2(4) . . . .
C1 N1 C5 C4 -0.1(3) . . . .
Ni1 N1 C5 C4 170.05(17) . . . .
C1 N1 C5 C19 175.60(19) . . . .
Ni1 N1 C5 C19 -14.2(2) . . . .
C3 C4 C5 N1 0.2(3) . . . .
C3 C4 C5 C19 -174.9(2) . . . .
N1 C5 C19 N3 7.3(3) . . . .
C4 C5 C19 N3 -177.2(2) . . . .
C5 C19 N3 C20 -170.57(18) . . . .
C5 C19 N3 Ni1 2.0(2) . . . .
N1 Ni1 N3 C19 -7.10(14) . . . .
N2 Ni1 N3 C19 -38.1(2) . . . .
Br2 Ni1 N3 C19 -162.65(14) . . . .
Br1 Ni1 N3 C19 81.08(14) . . . .
N1 Ni1 N3 C20 164.60(18) . . . .
N2 Ni1 N3 C20 133.62(17) . . . .
Br2 Ni1 N3 C20 9.05(17) . . . .
Br1 Ni1 N3 C20 -107.22(16) . . . .
C19 N3 C20 C21 -99.3(2) . . . .
Ni1 N3 C20 C21 89.4(2) . . . .
C19 N3 C20 C25 83.9(2) . . . .
Ni1 N3 C20 C25 -87.4(2) . . . .
C21 C20 C25 C24 3.1(3) . . . .
N3 C20 C25 C24 179.75(19) . . . .
C21 C20 C25 C26 -176.7(2) . . . .
N3 C20 C25 C26 0.0(3) . . . .
C20 C25 C24 C23 -0.7(3) . . . .
C26 C25 C24 C23 179.1(2) . . . .
C25 C24 C23 C22 -1.4(4) . . . .
C24 C23 C22 C21 1.2(4) . . . .
C25 C20 C21 C22 -3.2(3) . . . .
N3 C20 C21 C22 -179.85(19) . . . .
C25 C20 C21 C27 176.3(2) . . . .
N3 C20 C21 C27 -0.4(3) . . . .
C23 C22 C21 C20 1.0(3) . . . .
C23 C22 C21 C27 -178.5(2) . . . .
C20 C21 C27 C28 -118.9(3) . . . .
C22 C21 C27 C28 60.5(3) . . . .
C20 C21 C27 C29 117.8(3) . . . .
C22 C21 C27 C29 -62.8(3) . . . .
C24 C25 C26 C30 70.9(3) . . . .
C20 C25 C26 C30 -109.4(2) . . . .
C24 C25 C26 C31 -53.4(3) . . . .
C20 C25 C26 C31 126.4(2) . . . .
